data_7107367
loop_
_publ_author_name
'Aleksandra Sarnicka'
'Przemyslaw Starynowicz'
'Jerzy Lisowski'

_publ_section_title
;
 Controlling the macrocycle size by the stoichiometry of the applied
 template ion
;
_journal_name_full Chem.Commun.
_journal_page_first 2237
_journal_paper_doi 10.1039/c2cc16673a
_journal_volume 48
_journal_year 2012
_chemical_formula_sum 'C44 H68 N4 O12 Zn2'
_chemical_formula_weight 975.76
_chemical_name_systematic
;
?
;
_space_group_IT_number 1
_symmetry_cell_setting triclinic
_symmetry_space_group_name_Hall 'P 1'
_symmetry_space_group_name_H-M 'P 1'
_atom_sites_solution_hydrogens geom
_atom_sites_solution_primary direct
_atom_sites_solution_secondary difmap
_audit_creation_method SHELXL-97
_cell_angle_alpha 91.92(2)
_cell_angle_beta 98.96(2)
_cell_angle_gamma 103.52(2)
_cell_formula_units_Z 1
_cell_length_a 8.886(3)
_cell_length_b 11.478(3)
_cell_length_c 12.337(3)
_cell_measurement_reflns_used 13059
_cell_measurement_temperature 100(2)
_cell_measurement_theta_max 38.5148
_cell_measurement_theta_min 4.6806
_cell_volume 1205.3(6)
_computing_cell_refinement
;
CrysAlis RED, Oxford Diffraction Ltd.,
Version 1.171.33.42 (release 29-05-2009 CrysAlis171 .NET)
(compiled May 29 2009,17:40:42)
;
_computing_data_collection
;
CrysAlis CCD, Oxford Diffraction Ltd.,
Version 1.171.33.42 (release 29-05-2009 CrysAlis171 .NET)
(compiled May 29 2009,17:40:42)
;
_computing_data_reduction
;
CrysAlis RED, Oxford Diffraction Ltd.,
Version 1.171.33.42 (release 29-05-2009 CrysAlis171 .NET)
(compiled May 29 2009,17:40:42)
;
_computing_structure_refinement 'SHELXL-97 (Sheldrick, 1997)'
_computing_structure_solution 'SHELXS-97 (Sheldrick, 1990)'
_diffrn_ambient_temperature 100(2)
_diffrn_detector_area_resol_mean 8.1956
_diffrn_measured_fraction_theta_full 0.995
_diffrn_measured_fraction_theta_max 0.953
_diffrn_measurement_device_type 'Kuma KM4 with a CCD counter'
_diffrn_measurement_method '\w scan'
_diffrn_radiation_monochromator graphite
_diffrn_radiation_source 'fine-focus sealed tube'
_diffrn_radiation_type MoK\a
_diffrn_radiation_wavelength 0.71073
_diffrn_reflns_av_R_equivalents 0.0212
_diffrn_reflns_av_sigmaI/netI 0.0645
_diffrn_reflns_limit_h_max 12
_diffrn_reflns_limit_h_min -15
_diffrn_reflns_limit_k_max 20
_diffrn_reflns_limit_k_min -19
_diffrn_reflns_limit_l_max 21
_diffrn_reflns_limit_l_min -21
_diffrn_reflns_number 26681
_diffrn_reflns_theta_full 27.50
_diffrn_reflns_theta_max 38.58
_diffrn_reflns_theta_min 4.69
_exptl_absorpt_coefficient_mu 1.057
_exptl_absorpt_correction_T_max 0.868
_exptl_absorpt_correction_T_min 0.730
_exptl_absorpt_correction_type analytical
_exptl_absorpt_process_details
;
CrysAlis RED, Oxford Diffraction Ltd.,
Version 1.171.33.42 (release 29-05-2009 CrysAlis171 .NET)
(compiled May 29 2009,17:40:42)
Analytical numeric absorption correction using a multifaceted crystal
model based on expressions derived by R.C. Clark & J.S. Reid.
(Clark, R. C. & Reid, J. S. (1995). Acta Cryst. A51, 887-897)
;
_exptl_crystal_colour colourless
_exptl_crystal_density_diffrn 1.344
_exptl_crystal_density_method 'not measured'
_exptl_crystal_description irregular
_exptl_crystal_F_000 516
_exptl_crystal_size_max 0.4250
_exptl_crystal_size_mid 0.3537
_exptl_crystal_size_min 0.1914
_refine_diff_density_max 1.912
_refine_diff_density_min -0.922
_refine_diff_density_rms 0.078
_refine_ls_abs_structure_details 'Flack H D (1983), Acta Cryst. A39, 876-881'
_refine_ls_abs_structure_Flack -0.013(7)
_refine_ls_extinction_method none
_refine_ls_goodness_of_fit_ref 0.964
_refine_ls_hydrogen_treatment constr
_refine_ls_matrix_type full
_refine_ls_number_parameters 570
_refine_ls_number_reflns 17647
_refine_ls_number_restraints 3
_refine_ls_restrained_S_all 0.964
_refine_ls_R_factor_all 0.0568
_refine_ls_R_factor_gt 0.0367
_refine_ls_shift/su_max 0.001
_refine_ls_shift/su_mean 0.000
_refine_ls_structure_factor_coef Fsqd
_refine_ls_weighting_details 'calc w=1/[\s^2^(Fo^2^)+(0.0400P)^2^+0.0000P] where P=(Fo^2^+2Fc^2^)/3'
_refine_ls_weighting_scheme calc
_refine_ls_wR_factor_gt 0.0816
_refine_ls_wR_factor_ref 0.0852
_reflns_number_gt 12712
_reflns_number_total 17647
_reflns_threshold_expression >2sigma(I)
_cod_data_source_file c2cc16673a.txt
_cod_data_source_block scczn
_cod_original_sg_symbol_H-M P1
_cod_database_code 7107367

loop_
_symmetry_equiv_pos_as_xyz
'x, y, z'

loop_
_atom_site_label
_atom_site_type_symbol
_atom_site_fract_x
_atom_site_fract_y
_atom_site_fract_z
_atom_site_U_iso_or_equiv
_atom_site_adp_type
_atom_site_occupancy
_atom_site_symmetry_multiplicity
_atom_site_calc_flag
_atom_site_refinement_flags
Zn1 Zn 0.00969(2) 0.352167(18) 0.676474(16) 0.01498(7) Uani 1 1 d .
Zn2 Zn 0.11556(2) 0.403909(18) 0.443728(17) 0.01476(7) Uani 1 1 d .
O1 O -0.0393(3) 0.2899(2) 0.51724(18) 0.0243(5) Uani 1 1 d .
O2 O 0.1619(3) 0.4686(2) 0.60351(17) 0.0201(5) Uani 1 1 d .
O41 O -0.0193(3) 0.5058(2) 0.37926(18) 0.0236(5) Uani 1 1 d .
O42 O 0.1046(3) 0.5165(3) 0.2365(2) 0.0409(8) Uani 1 1 d .
O43 O 0.1418(3) 0.2458(2) 0.73884(19) 0.0250(5) Uani 1 1 d .
O44 O 0.0186(3) 0.2331(3) 0.8808(2) 0.0380(7) Uani 1 1 d .
O51 O 0.1960(3) 0.6142(2) 0.05588(19) 0.0292(6) Uani 1 1 d .
O52 O -0.0642(3) 0.1395(2) 1.0637(2) 0.0323(6) Uani 1 1 d .
O53 O -0.1564(3) 0.6128(2) 0.5287(2) 0.0342(6) Uani 1 1 d .
O54 O 0.2797(3) 0.1256(2) 0.5972(2) 0.0322(6) Uani 1 1 d .
OW1 O -0.0012(2) -0.06622(16) 1.15043(15) 0.0358(4) Uani 1 1 d .
OW2 O 0.0756(6) 0.8834(5) 0.0739(4) 0.0834(9) Uani 1 1 d .
N1 N -0.2301(3) 0.3099(2) 0.66724(19) 0.0139(5) Uani 1 1 d .
N2 N 0.1417(3) 0.2515(2) 0.36426(18) 0.0148(4) Uani 1 1 d .
N3 N 0.3513(3) 0.4583(2) 0.44934(19) 0.0147(5) Uani 1 1 d .
N4 N 0.0012(3) 0.4950(2) 0.77479(19) 0.0162(4) Uani 1 1 d .
C1 C -0.1389(2) 0.46028(18) 0.82698(16) 0.0141(3) Uani 1 1 d .
H1 H -0.1193 0.4003 0.8786 0.017 Uiso 1 1 calc R
C2 C -0.1814(3) 0.5594(3) 0.8927(2) 0.0142(5) Uani 1 1 d .
H2A H -0.0923 0.5989 0.9480 0.017 Uiso 1 1 calc R
H2B H -0.2079 0.6189 0.8441 0.017 Uiso 1 1 calc R
C3 C -0.3217(3) 0.5046(2) 0.94830(18) 0.0189(4) Uani 1 1 d .
H3A H -0.3516 0.5680 0.9874 0.023 Uiso 1 1 calc R
H3B H -0.2915 0.4504 1.0015 0.023 Uiso 1 1 calc R
C4 C -0.4616(3) 0.4361(2) 0.8643(2) 0.0196(5) Uani 1 1 d .
H4A H -0.5004 0.4926 0.8174 0.024 Uiso 1 1 calc R
H4B H -0.5451 0.3975 0.9027 0.024 Uiso 1 1 calc R
C5 C -0.4195(4) 0.3407(3) 0.7927(3) 0.0223(6) Uani 1 1 d .
H5A H -0.3948 0.2779 0.8378 0.027 Uiso 1 1 calc R
H5B H -0.5091 0.3046 0.7364 0.027 Uiso 1 1 calc R
C6 C -0.2788(3) 0.3961(2) 0.73803(18) 0.0148(4) Uani 1 1 d .
H6 H -0.3084 0.4573 0.6915 0.018 Uiso 1 1 calc R
C7 C -0.3275(4) 0.2297(3) 0.6018(2) 0.0163(6) Uani 1 1 d .
H7 H -0.4332 0.2166 0.6072 0.020 Uiso 1 1 calc R
C8 C -0.2828(4) 0.1551(3) 0.5165(2) 0.0138(5) Uani 1 1 d .
C9 C -0.3960(4) 0.0510(3) 0.4671(2) 0.0149(5) Uani 1 1 d .
H9 H -0.4924 0.0295 0.4909 0.018 Uiso 1 1 calc R
C10 C -0.3645(3) -0.0199(3) 0.3829(2) 0.0152(5) Uani 1 1 d .
C11 C -0.4862(4) -0.1318(3) 0.3245(3) 0.0182(6) Uani 1 1 d .
C12 C -0.6395(4) -0.1571(3) 0.3712(3) 0.0353(9) Uani 1 1 d .
H12A H -0.7090 -0.2294 0.3349 0.053 Uiso 1 1 calc R
H12B H -0.6882 -0.0912 0.3594 0.053 Uiso 1 1 calc R
H12C H -0.6174 -0.1665 0.4487 0.053 Uiso 1 1 calc R
C13 C -0.4155(4) -0.2410(3) 0.3387(3) 0.0293(7) Uani 1 1 d .
H13A H -0.3228 -0.2288 0.3054 0.044 Uiso 1 1 calc R
H13B H -0.4908 -0.3116 0.3040 0.044 Uiso 1 1 calc R
H13C H -0.3885 -0.2511 0.4157 0.044 Uiso 1 1 calc R
C14 C -0.5212(4) -0.1136(3) 0.2015(3) 0.0313(8) Uani 1 1 d .
H14A H -0.4267 -0.1048 0.1707 0.047 Uiso 1 1 calc R
H14B H -0.5599 -0.0426 0.1918 0.047 Uiso 1 1 calc R
H14C H -0.5989 -0.1820 0.1649 0.047 Uiso 1 1 calc R
C15 C -0.2178(3) 0.0158(3) 0.3489(2) 0.0143(5) Uani 1 1 d .
H15 H -0.1934 -0.0327 0.2957 0.017 Uiso 1 1 calc R
C16 C -0.1085(3) 0.1200(3) 0.3914(2) 0.0147(5) Uani 1 1 d .
C17 C -0.1405(4) 0.1923(3) 0.4760(2) 0.0152(6) Uani 1 1 d .
C18 C 0.0450(3) 0.1466(2) 0.3547(2) 0.0170(5) Uani 1 1 d .
H18 H 0.0748 0.0832 0.3221 0.020 Uiso 1 1 calc R
C19 C 0.3057(2) 0.26395(18) 0.34443(17) 0.0150(4) Uani 1 1 d .
H19 H 0.3602 0.2247 0.4022 0.018 Uiso 1 1 calc R
C20 C 0.3199(4) 0.2090(3) 0.2333(3) 0.0197(6) Uani 1 1 d .
H20A H 0.2686 0.1240 0.2268 0.024 Uiso 1 1 calc R
H20B H 0.2664 0.2467 0.1751 0.024 Uiso 1 1 calc R
C21 C 0.4885(3) 0.2246(2) 0.21926(19) 0.0197(4) Uani 1 1 d .
H21A H 0.4922 0.1939 0.1457 0.024 Uiso 1 1 calc R
H21B H 0.5384 0.1779 0.2713 0.024 Uiso 1 1 calc R
C22 C 0.5797(3) 0.3562(2) 0.2372(2) 0.0184(5) Uani 1 1 d .
H22A H 0.6898 0.3614 0.2356 0.022 Uiso 1 1 calc R
H22B H 0.5411 0.4005 0.1777 0.022 Uiso 1 1 calc R
C23 C 0.5629(3) 0.4127(3) 0.3462(2) 0.0153(5) Uani 1 1 d .
H23A H 0.6120 0.3745 0.4061 0.018 Uiso 1 1 calc R
H23B H 0.6159 0.4974 0.3529 0.018 Uiso 1 1 calc R
C24 C 0.3913(3) 0.3988(2) 0.35373(18) 0.0147(4) Uani 1 1 d .
H24 H 0.3456 0.4330 0.2885 0.018 Uiso 1 1 calc R
C25 C 0.4511(3) 0.5359(3) 0.5181(2) 0.0123(5) Uani 1 1 d .
H25 H 0.5554 0.5525 0.5082 0.015 Uiso 1 1 calc R
C26 C 0.4146(3) 0.6004(3) 0.6108(2) 0.0132(5) Uani 1 1 d .
C27 C 0.5250(3) 0.6996(3) 0.6640(2) 0.0146(5) Uani 1 1 d .
H27 H 0.6206 0.7217 0.6391 0.017 Uiso 1 1 calc R
C28 C 0.5024(3) 0.7684(3) 0.7521(2) 0.0144(5) Uani 1 1 d .
C29 C 0.6227(4) 0.8797(3) 0.8091(3) 0.0188(6) Uani 1 1 d .
C30 C 0.7745(4) 0.9043(3) 0.7614(3) 0.0287(7) Uani 1 1 d .
H30A H 0.8193 0.8359 0.7685 0.043 Uiso 1 1 calc R
H30B H 0.8473 0.9736 0.8006 0.043 Uiso 1 1 calc R
H30C H 0.7523 0.9188 0.6850 0.043 Uiso 1 1 calc R
C31 C 0.6640(4) 0.8615(3) 0.9320(3) 0.0275(7) Uani 1 1 d .
H31A H 0.5697 0.8431 0.9635 0.041 Uiso 1 1 calc R
H31B H 0.7333 0.9337 0.9689 0.041 Uiso 1 1 calc R
H31C H 0.7148 0.7964 0.9404 0.041 Uiso 1 1 calc R
C32 C 0.5533(4) 0.9900(3) 0.7958(3) 0.0325(8) Uani 1 1 d .
H32A H 0.5266 1.0009 0.7190 0.049 Uiso 1 1 calc R
H32B H 0.6292 1.0600 0.8311 0.049 Uiso 1 1 calc R
H32C H 0.4606 0.9780 0.8291 0.049 Uiso 1 1 calc R
C33 C 0.3603(3) 0.7308(3) 0.7892(2) 0.0157(5) Uani 1 1 d .
H33 H 0.3413 0.7758 0.8474 0.019 Uiso 1 1 calc R
C34 C 0.2441(3) 0.6288(3) 0.7436(2) 0.0136(5) Uani 1 1 d .
C35 C 0.2695(4) 0.5624(3) 0.6501(2) 0.0140(6) Uani 1 1 d .
C36 C 0.1013(3) 0.5951(2) 0.79329(19) 0.0160(5) Uani 1 1 d .
H36 H 0.0832 0.6518 0.8421 0.019 Uiso 1 1 calc R
C40 C 0.0070(4) 0.5451(3) 0.2865(3) 0.0208(7) Uani 1 1 d .
C41 C -0.0867(4) 0.6315(3) 0.2398(3) 0.0300(8) Uani 1 1 d .
H41A H -0.0400 0.7106 0.2746 0.045 Uiso 1 1 calc R
H41B H -0.1926 0.6059 0.2532 0.045 Uiso 1 1 calc R
H41C H -0.0871 0.6330 0.1620 0.045 Uiso 1 1 calc R
C42 C 0.1202(4) 0.2089(3) 0.8333(3) 0.0215(7) Uani 1 1 d .
C43 C 0.2241(4) 0.1331(4) 0.8846(3) 0.0309(8) Uani 1 1 d .
H43A H 0.2541 0.1559 0.9620 0.046 Uiso 1 1 calc R
H43B H 0.3164 0.1448 0.8509 0.046 Uiso 1 1 calc R
H43C H 0.1685 0.0500 0.8739 0.046 Uiso 1 1 calc R
C51 C 0.3043(5) 0.5470(4) 0.0369(3) 0.0380(9) Uani 1 1 d .
H51A H 0.3353 0.5633 -0.0333 0.046 Uiso 1 1 calc R
H51B H 0.2564 0.4629 0.0373 0.046 Uiso 1 1 calc R
H51C H 0.3950 0.5690 0.0937 0.046 Uiso 1 1 calc R
C52 C -0.1580(5) 0.2114(4) 1.0985(3) 0.0410(10) Uani 1 1 d .
H52A H -0.2201 0.1696 1.1488 0.049 Uiso 1 1 calc R
H52B H -0.2260 0.2287 1.0359 0.049 Uiso 1 1 calc R
H52C H -0.0920 0.2853 1.1347 0.049 Uiso 1 1 calc R
C53 C -0.0512(4) 0.7269(3) 0.5473(3) 0.0324(8) Uani 1 1 d .
H53A H -0.0499 0.7596 0.6202 0.039 Uiso 1 1 calc R
H53B H -0.0842 0.7792 0.4944 0.039 Uiso 1 1 calc R
H53C H 0.0523 0.7196 0.5400 0.039 Uiso 1 1 calc R
C54 C 0.1769(5) 0.0056(4) 0.5897(3) 0.0391(8) Uani 1 1 d .

loop_
_atom_site_aniso_label
_atom_site_aniso_U_11
_atom_site_aniso_U_22
_atom_site_aniso_U_33
_atom_site_aniso_U_23
_atom_site_aniso_U_13
_atom_site_aniso_U_12
Zn1 0.01312(15) 0.01639(16) 0.01505(14) -0.00284(12) 0.00652(12) 0.00065(13)
Zn2 0.01176(15) 0.01716(16) 0.01427(14) -0.00309(12) 0.00554(12) -0.00030(12)
O1 0.0237(12) 0.0244(12) 0.0205(11) -0.0086(9) 0.0159(10) -0.0093(10)
O2 0.0164(11) 0.0211(11) 0.0156(10) -0.0080(9) 0.0044(9) -0.0094(9)
O41 0.0202(12) 0.0324(13) 0.0229(11) 0.0036(10) 0.0087(10) 0.0122(10)
O42 0.0417(17) 0.066(2) 0.0335(14) 0.0174(14) 0.0247(13) 0.0365(16)
O43 0.0246(13) 0.0278(13) 0.0283(12) 0.0065(10) 0.0137(10) 0.0109(11)
O44 0.0507(18) 0.0440(16) 0.0369(15) 0.0166(13) 0.0279(14) 0.0310(14)
O51 0.0334(14) 0.0396(15) 0.0236(11) 0.0074(11) 0.0119(11) 0.0215(12)
O52 0.0329(14) 0.0305(14) 0.0404(14) 0.0053(12) 0.0118(12) 0.0176(12)
O53 0.0184(11) 0.0415(14) 0.0393(14) -0.0100(11) 0.0062(10) 0.0015(10)
O54 0.0243(12) 0.0336(12) 0.0429(14) -0.0032(10) 0.0177(11) 0.0080(10)
OW1 0.0481(11) 0.0312(9) 0.0293(9) -0.0010(8) 0.0061(8) 0.0127(9)
OW2 0.081(2) 0.0772(17) 0.099(3) 0.0010(17) 0.0249(18) 0.0274(16)
N1 0.0141(11) 0.0142(10) 0.0128(10) -0.0033(8) 0.0055(9) 0.0010(8)
N2 0.0121(9) 0.0178(10) 0.0146(9) -0.0014(7) 0.0075(7) 0.0007(7)
N3 0.0137(11) 0.0168(11) 0.0138(10) 0.0006(8) 0.0051(9) 0.0025(9)
N4 0.0135(9) 0.0182(10) 0.0161(9) -0.0005(8) 0.0051(8) 0.0007(8)
C1 0.0132(8) 0.0167(9) 0.0135(8) -0.0003(7) 0.0062(7) 0.0036(7)
C2 0.0106(10) 0.0185(12) 0.0129(10) -0.0046(9) 0.0057(8) 0.0006(9)
C3 0.0198(10) 0.0222(11) 0.0165(9) -0.0026(8) 0.0074(8) 0.0062(8)
C4 0.0145(10) 0.0243(13) 0.0222(11) -0.0024(9) 0.0098(9) 0.0051(9)
C5 0.0172(13) 0.0209(13) 0.0276(14) -0.0042(11) 0.0089(11) -0.0004(10)
C6 0.0150(9) 0.0149(10) 0.0150(9) -0.0024(7) 0.0061(8) 0.0026(8)
C7 0.0163(14) 0.0183(13) 0.0168(12) 0.0028(11) 0.0087(11) 0.0051(11)
C8 0.0129(13) 0.0141(13) 0.0116(11) -0.0039(10) 0.0013(10) -0.0009(10)
C9 0.0139(13) 0.0134(12) 0.0159(11) -0.0010(9) 0.0029(10) 0.0000(10)
C10 0.0143(11) 0.0130(11) 0.0165(11) 0.0010(9) 0.0025(9) -0.0004(9)
C11 0.0143(12) 0.0162(12) 0.0214(12) -0.0039(10) 0.0044(10) -0.0014(10)
C12 0.0195(15) 0.0303(17) 0.049(2) -0.0205(15) 0.0119(15) -0.0096(13)
C13 0.0314(17) 0.0131(13) 0.0417(17) -0.0005(12) 0.0058(14) 0.0023(12)
C14 0.0318(16) 0.0224(15) 0.0292(15) -0.0017(12) -0.0095(13) -0.0042(12)
C15 0.0135(10) 0.0156(11) 0.0143(10) -0.0006(8) 0.0048(8) 0.0030(9)
C16 0.0113(11) 0.0185(12) 0.0128(10) -0.0003(9) 0.0045(9) -0.0004(9)
C17 0.0136(14) 0.0190(14) 0.0124(11) -0.0004(11) 0.0063(10) 0.0002(11)
C18 0.0170(11) 0.0172(11) 0.0161(11) -0.0020(8) 0.0075(9) 0.0000(8)
C19 0.0117(8) 0.0159(9) 0.0165(9) -0.0013(7) 0.0041(7) 0.0010(7)
C20 0.0190(13) 0.0163(12) 0.0217(13) -0.0060(10) 0.0050(10) -0.0001(10)
C21 0.0169(10) 0.0227(11) 0.0200(10) -0.0050(9) 0.0084(8) 0.0034(8)
C22 0.0160(10) 0.0201(12) 0.0209(11) 0.0010(9) 0.0096(8) 0.0041(9)
C23 0.0123(11) 0.0143(11) 0.0198(11) -0.0004(9) 0.0080(9) 0.0013(9)
C24 0.0156(9) 0.0144(10) 0.0143(9) -0.0003(7) 0.0070(8) 0.0010(8)
C25 0.0097(12) 0.0117(11) 0.0134(11) -0.0014(9) 0.0014(10) -0.0011(9)
C26 0.0123(12) 0.0161(13) 0.0129(11) 0.0034(10) 0.0052(10) 0.0049(11)
C27 0.0107(12) 0.0171(13) 0.0164(11) 0.0032(10) 0.0052(9) 0.0022(10)
C28 0.0135(11) 0.0136(11) 0.0147(10) -0.0013(9) 0.0005(9) 0.0019(9)
C29 0.0168(13) 0.0133(12) 0.0240(13) -0.0051(10) 0.0039(10) -0.0005(10)
C30 0.0223(15) 0.0236(15) 0.0343(16) -0.0060(13) 0.0068(13) -0.0062(12)
C31 0.0243(14) 0.0313(16) 0.0222(13) -0.0088(12) 0.0015(11) 0.0005(12)
C32 0.0247(15) 0.0173(14) 0.050(2) -0.0017(14) -0.0047(14) 0.0013(12)
C33 0.0146(11) 0.0156(11) 0.0154(11) -0.0044(9) 0.0001(9) 0.0029(9)
C34 0.0142(11) 0.0122(11) 0.0138(10) 0.0000(9) 0.0041(9) 0.0014(9)
C35 0.0149(14) 0.0102(12) 0.0142(12) -0.0001(10) 0.0010(11) -0.0010(10)
C36 0.0178(11) 0.0183(11) 0.0122(10) -0.0021(8) 0.0037(8) 0.0046(8)
C40 0.0179(15) 0.0224(17) 0.0219(15) 0.0036(13) 0.0030(13) 0.0044(13)
C41 0.0253(16) 0.0313(18) 0.0380(19) 0.0093(15) 0.0106(14) 0.0115(14)
C42 0.0207(16) 0.0187(16) 0.0275(16) -0.0012(13) 0.0109(13) 0.0053(13)
C43 0.0271(17) 0.038(2) 0.0348(18) 0.0112(15) 0.0138(14) 0.0143(15)
C51 0.048(2) 0.054(2) 0.0279(15) 0.0144(15) 0.0198(15) 0.0324(18)
C52 0.048(2) 0.059(3) 0.0311(17) 0.0123(17) 0.0190(15) 0.034(2)
C53 0.0239(14) 0.0393(18) 0.0350(16) -0.0069(13) 0.0051(12) 0.0105(13)
C54 0.0328(17) 0.0310(16) 0.0456(19) -0.0049(14) -0.0021(14) -0.0015(13)

loop_
_atom_type_symbol
_atom_type_description
_atom_type_scat_dispersion_real
_atom_type_scat_dispersion_imag
_atom_type_scat_source
C C 0.0033 0.0016 'International Tables Vol C Tables 4.2.6.8 and 6.1.1.4'
H H 0.0000 0.0000 'International Tables Vol C Tables 4.2.6.8 and 6.1.1.4'
N N 0.0061 0.0033 'International Tables Vol C Tables 4.2.6.8 and 6.1.1.4'
O O 0.0106 0.0060 'International Tables Vol C Tables 4.2.6.8 and 6.1.1.4'
Zn Zn 0.2839 1.4301 'International Tables Vol C Tables 4.2.6.8 and 6.1.1.4'

loop_
_geom_angle_atom_site_label_1
_geom_angle_atom_site_label_2
_geom_angle_atom_site_label_3
_geom_angle
_geom_angle_publ_flag
O43 Zn1 O1 100.56(10) no
O43 Zn1 O2 101.39(10) no
O1 Zn1 O2 75.60(8) no
O43 Zn1 N4 117.19(10) no
O1 Zn1 N4 140.89(10) no
O2 Zn1 N4 86.76(10) no
O43 Zn1 N1 122.54(10) no
O1 Zn1 N1 84.47(10) no
O2 Zn1 N1 134.45(9) no
N4 Zn1 N1 83.63(10) no
O41 Zn2 O1 99.67(10) no
O41 Zn2 N3 119.22(10) no
O1 Zn2 N3 139.14(10) no
O41 Zn2 O2 100.66(9) no
O1 Zn2 O2 75.20(8) no
N3 Zn2 O2 85.14(10) no
O41 Zn2 N2 124.08(10) no
O1 Zn2 N2 85.08(10) no
N3 Zn2 N2 83.23(10) no
O2 Zn2 N2 133.63(9) no
C17 O1 Zn1 126.06(19) no
C17 O1 Zn2 128.93(19) no
Zn1 O1 Zn2 104.79(11) no
C35 O2 Zn1 127.37(19) no
C35 O2 Zn2 128.21(19) no
Zn1 O2 Zn2 104.39(10) no
C40 O41 Zn2 115.8(2) no
C42 O43 Zn1 116.2(2) no
C7 N1 C6 122.9(2) no
C7 N1 Zn1 125.8(2) no
C6 N1 Zn1 110.90(16) no
C18 N2 C19 120.3(2) no
C18 N2 Zn2 125.9(2) no
C19 N2 Zn2 111.83(16) no
C25 N3 C24 124.0(3) no
C25 N3 Zn2 127.9(2) no
C24 N3 Zn2 108.02(17) no
C36 N4 C1 125.0(2) no
C36 N4 Zn1 127.0(2) no
C1 N4 Zn1 107.87(16) no
N4 C1 C2 117.0(2) no
N4 C1 C6 108.43(17) no
C2 C1 C6 110.85(19) no
C3 C2 C1 109.4(2) no
C2 C3 C4 111.3(2) no
C3 C4 C5 112.4(2) no
C6 C5 C4 110.9(2) no
N1 C6 C5 114.4(2) no
N1 C6 C1 110.08(18) no
C5 C6 C1 109.6(2) no
N1 C7 C8 124.0(3) no
C17 C8 C9 119.8(3) no
C17 C8 C7 121.9(3) no
C9 C8 C7 117.8(3) no
C10 C9 C8 120.8(3) no
C9 C10 C15 117.9(3) no
C9 C10 C11 122.5(3) no
C15 C10 C11 119.6(3) no
C13 C11 C14 108.7(3) no
C13 C11 C12 108.5(3) no
C14 C11 C12 109.4(3) no
C13 C11 C10 108.6(3) no
C14 C11 C10 109.0(2) no
C12 C11 C10 112.6(3) no
C16 C15 C10 122.6(3) no
C15 C16 C17 119.6(3) no
C15 C16 C18 118.6(3) no
C17 C16 C18 121.6(3) no
O1 C17 C16 120.5(3) no
O1 C17 C8 120.4(3) no
C16 C17 C8 119.1(3) no
N2 C18 C16 125.1(3) no
N2 C19 C20 114.90(19) no
N2 C19 C24 109.34(17) no
C20 C19 C24 108.20(19) no
C21 C20 C19 111.9(2) no
C20 C21 C22 111.9(2) no
C23 C22 C21 111.5(2) no
C24 C23 C22 110.4(2) no
N3 C24 C23 118.4(2) no
N3 C24 C19 108.71(18) no
C23 C24 C19 110.09(19) no
N3 C25 C26 125.5(3) no
C27 C26 C35 118.9(3) no
C27 C26 C25 119.3(3) no
C35 C26 C25 121.8(3) no
C26 C27 C28 124.2(3) no
C33 C28 C27 116.3(3) no
C33 C28 C29 119.4(3) no
C27 C28 C29 124.3(3) no
C28 C29 C30 112.3(3) no
C28 C29 C31 109.4(3) no
C30 C29 C31 107.8(3) no
C28 C29 C32 109.5(3) no
C30 C29 C32 108.3(3) no
C31 C29 C32 109.5(3) no
C28 C33 C34 123.5(3) no
C33 C34 C35 118.5(3) no
C33 C34 C36 118.4(3) no
C35 C34 C36 123.1(3) no
O2 C35 C26 121.3(3) no
O2 C35 C34 120.2(3) no
C26 C35 C34 118.5(3) no
N4 C36 C34 125.1(3) no
O42 C40 O41 123.0(3) no
O42 C40 C41 120.5(3) no
O41 C40 C41 116.5(3) no
O44 C42 O43 122.3(3) no
O44 C42 C43 120.5(3) no
O43 C42 C43 117.2(3) no

loop_
_geom_bond_atom_site_label_1
_geom_bond_atom_site_label_2
_geom_bond_distance
_geom_bond_site_symmetry_2
_geom_bond_publ_flag
Zn1 O43 1.978(2) . yes
Zn1 O1 2.013(2) . yes
Zn1 O2 2.010(2) . yes
Zn1 N4 2.030(3) . yes
Zn1 N1 2.056(3) . yes
Zn2 O41 1.964(2) . yes
Zn2 O1 2.013(2) . yes
Zn2 N3 2.031(3) . yes
Zn2 O2 2.028(2) . yes
Zn2 N2 2.055(2) . yes
O1 C17 1.293(4) . no
O2 C35 1.307(4) . no
O41 C40 1.280(4) . no
O42 C40 1.235(4) . no
O43 C42 1.280(4) . no
O44 C42 1.227(4) . no
O51 C51 1.408(4) . no
O52 C52 1.404(5) . no
O53 C53 1.408(4) . no
O54 C54 1.455(5) . no
OW1 OW2 1.428(5) 1_546 no
OW2 OW1 1.428(5) 1_564 no
N1 C7 1.268(4) . no
N1 C6 1.479(3) . no
N2 C18 1.295(4) . no
N2 C19 1.490(3) . no
N3 C25 1.283(4) . no
N3 C24 1.475(3) . no
N4 C36 1.267(4) . no
N4 C1 1.469(3) . no
C1 C2 1.526(3) . no
C1 C6 1.544(3) . no
C2 C3 1.532(4) . no
C3 C4 1.524(3) . no
C4 C5 1.533(4) . no
C5 C6 1.530(4) . no
C7 C8 1.492(4) . no
C8 C17 1.411(4) . no
C8 C9 1.418(4) . no
C9 C10 1.399(4) . no
C10 C15 1.406(4) . no
C10 C11 1.544(4) . no
C11 C13 1.531(4) . no
C11 C14 1.533(4) . no
C11 C12 1.530(5) . no
C15 C16 1.380(4) . no
C16 C17 1.415(4) . no
C16 C18 1.471(4) . no
C19 C20 1.525(4) . no
C19 C24 1.548(3) . no
C20 C21 1.505(4) . no
C21 C22 1.529(3) . no
C22 C23 1.517(4) . no
C23 C24 1.513(3) . no
C25 C26 1.460(4) . no
C26 C27 1.385(4) . no
C26 C35 1.426(5) . no
C27 C28 1.389(4) . no
C28 C33 1.388(4) . no
C28 C29 1.529(4) . no
C29 C30 1.525(5) . no
C29 C31 1.537(4) . no
C29 C32 1.535(4) . no
C33 C34 1.401(4) . no
C34 C35 1.437(4) . no
C34 C36 1.471(4) . no
C40 C41 1.511(5) . no
C42 C43 1.497(5) . no
